data_9001953
loop_
_publ_author_name
'Brigatti, M. F.'
'Frigieri, P.'
'Poppi, L.'

_publ_section_title
;
 Crystal chemistry of Mg-, Fe-bearing muscovites-2M1
 Sample RA1 from a pegmatite on Antarctica
;
_journal_name_full 'American Mineralogist'
_journal_page_first 775
_journal_page_last 785
_journal_volume 83
_journal_year 1998
_chemical_formula_sum 'Al2.65 Fe0.12 K0.92 Mg0.06 Na0.08 O12 Si3.2 Ti0.04'
_chemical_name_mineral Muscovite-2M1
_space_group_IT_number 15
_symmetry_space_group_name_Hall '-C 2yc'
_symmetry_space_group_name_H-M 'C 1 2/c 1'
_cell_angle_alpha 90
_cell_angle_beta 95.72
_cell_angle_gamma 90
_cell_formula_units_Z 4
_cell_length_a 5.182
_cell_length_b 8.982
_cell_length_c 20.002
_cell_volume 926.352
_database_code_amcsd 0002014
_exptl_crystal_density_diffrn 2.877
_cod_original_formula_sum '(K.92 Na.08) Si3.2 Al2.65 Ti.04 Fe.12 Mg.06 O12'
_cod_database_code 9001953

loop_
_space_group_symop_operation_xyz
x,y,z
1/2+x,1/2+y,z
x,-y,1/2+z
1/2+x,1/2-y,1/2+z
-x,y,1/2-z
1/2-x,1/2+y,1/2-z
-x,-y,-z
1/2-x,1/2-y,-z

loop_
_atom_site_aniso_label
_atom_site_aniso_U_11
_atom_site_aniso_U_22
_atom_site_aniso_U_33
_atom_site_aniso_U_12
_atom_site_aniso_U_13
_atom_site_aniso_U_23
K 0.02734 0.02984 0.03331 0.00000 0.00234 0.00000
Na 0.02734 0.02984 0.03331 0.00000 0.00234 0.00000
Si1 0.01024 0.01222 0.02107 -0.00054 0.00083 0.00000
Al1_1 0.01024 0.01222 0.02107 -0.00054 0.00083 0.00000
Si2 0.00997 0.00911 0.02207 0.00014 0.00146 0.00009
Al2_1 0.00997 0.00911 0.02207 0.00014 0.00146 0.00009
Ti2 0.01199 0.01316 0.02247 -0.00059 0.00094 0.00063
Fe2 0.01199 0.01316 0.02247 -0.00059 0.00094 0.00063
Mg2 0.01199 0.01316 0.02247 -0.00059 0.00094 0.00063
Al2_2 0.01199 0.01316 0.02247 -0.00059 0.00094 0.00063
O11 0.01643 0.01757 0.02970 -0.00516 0.00052 0.00426
O21 0.01724 0.01962 0.02468 0.00258 0.00000 -0.00072
O22 0.02182 0.01390 0.02890 -0.00235 0.00416 0.00063
O31 0.01266 0.01676 0.02408 -0.00023 0.00104 0.00082
O32 0.01360 0.01512 0.02448 0.00070 0.00052 0.00082
O4 0.01010 0.01349 0.02689 -0.00188 0.00312 -0.00163

loop_
_atom_site_label
_atom_site_fract_x
_atom_site_fract_y
_atom_site_fract_z
_atom_site_occupancy
K 0.00000 0.09820 0.25000 0.92000
Na 0.00000 0.09820 0.25000 0.08000
Si1 0.45130 0.25857 0.13560 0.80000
Al1_1 0.45130 0.25857 0.13560 0.20000
Si2 0.96490 0.42962 0.13554 0.80000
Al2_1 0.96490 0.42962 0.13554 0.20000
Ti2 0.24960 0.08332 0.00005 0.02000
Fe2 0.24960 0.08332 0.00005 0.06000
Mg2 0.24960 0.08332 0.00005 0.03000
Al2_2 0.24960 0.08332 0.00005 0.89000
Al1_2 0.75000 0.25000 0.00000 0.07000
O11 0.75020 0.31030 0.15785 1.00000
O21 0.24950 0.37000 0.16908 1.00000
O22 0.41700 0.09350 0.16837 1.00000
O31 0.38510 0.25190 0.05348 1.00000
O32 0.96220 0.44430 0.05363 1.00000
O4 0.95690 0.06170 0.05025 1.00000

loop_
_cod_changelog_entry_id
_cod_changelog_entry_author
_cod_changelog_entry_date
_cod_changelog_entry_text
1
;cod-tools version 3.10.1
Id: cif_fix_AMCSD_atom_labels 10224 2024-08-07 11:09:31Z saulius
;
2024-08-07T19:38:19+03:00
;Changed the following '_atom_site_label' values:
the first duplicated label 'Al2'  converted to 'Al2_1'
duplicated label 'Al2' at index 9 converted to 'Al2_2'
the first duplicated label 'Al1'  converted to 'Al1_1'
duplicated label 'Al1' at index 10 converted to 'Al1_2'
;

loop_
_cod_related_entry_id
_cod_related_entry_database
_cod_related_entry_code
1 AMCSD 0002014
